data_8102047
loop_
_publ_author_name
'Tang, L.'
'Li, D.-S.'
'Fu, F.'
'Li, J.'
'Zhao, X.-Z.'
'Wang, J.-W.'

_publ_section_title
;
Crystal structure of tetraaqua-bis(3-(3-acrylato)pyridyl-N)zinc(II), 
Zn(H~2~O)~4~(C~8~H~6~O~2~N)~2~
;
_journal_issue 4
_journal_name_full 'Zeitschrift f\"ur Kristallographie - New Crystal Structures'
_journal_page_first 441
_journal_page_last 442
_journal_volume 221
_journal_year 2006
_chemical_formula_structural Zn(H2O)4(C8H6O2N)2
_chemical_formula_sum 'C16 H20 N2 O8 Zn'
_chemical_formula_weight 433.71
_chemical_name_systematic
; 
 tetraaqua-bis(3-(3-acrylato)pyridyl-N)zinc(II)
;
_space_group_IT_number 14
_symmetry_cell_setting monoclinic
_symmetry_space_group_name_Hall '-P 2yn'
_symmetry_space_group_name_H-M 'P 1 21/n 1'
_atom_sites_solution_hydrogens geom
_atom_sites_solution_primary direct
_atom_sites_solution_secondary difmap
_audit_creation_method SHELXL-97
_cell_angle_alpha 90.00
_cell_angle_beta 112.693(3)
_cell_angle_gamma 90.00
_cell_formula_units_Z 2
_cell_length_a 11.249(3)
_cell_length_b 7.0199(16)
_cell_length_c 12.043(3)
_cell_measurement_reflns_used 2035
_cell_measurement_temperature 298(2)
_cell_measurement_theta_max 27.338
_cell_measurement_theta_min 3.161
_cell_volume 877.4(4)
_computing_cell_refinement 'Bruker SMART'
_computing_data_collection 'Bruker SMART'
_computing_data_reduction 'Bruker SAINT'
_computing_molecular_graphics 'Bruker SHELXTL'
_computing_publication_material 'Bruker SHELXTL'
_computing_structure_refinement 'SHELXL-97 (Sheldrick, 1997)'
_computing_structure_solution 'SHELXS-97 (Sheldrick, 1990)'
_diffrn_ambient_temperature 298(2)
_diffrn_measured_fraction_theta_full 0.995
_diffrn_measured_fraction_theta_max 0.995
_diffrn_measurement_device_type 'Bruker SMART CCD'
_diffrn_measurement_method phi/omega
_diffrn_radiation_monochromator graphite
_diffrn_radiation_source 'fine-focus sealed tube'
_diffrn_radiation_type MoK\a
_diffrn_radiation_wavelength 0.71073
_diffrn_reflns_av_R_equivalents 0.0320
_diffrn_reflns_av_sigmaI/netI 0.0382
_diffrn_reflns_limit_h_max 6
_diffrn_reflns_limit_h_min -13
_diffrn_reflns_limit_k_max 8
_diffrn_reflns_limit_k_min -8
_diffrn_reflns_limit_l_max 14
_diffrn_reflns_limit_l_min -12
_diffrn_reflns_number 4410
_diffrn_reflns_theta_full 25.01
_diffrn_reflns_theta_max 25.01
_diffrn_reflns_theta_min 2.11
_exptl_absorpt_coefficient_mu 1.449
_exptl_absorpt_correction_T_max 0.8569
_exptl_absorpt_correction_T_min 0.6310
_exptl_absorpt_correction_type multi-scan
_exptl_absorpt_process_details sadabs
_exptl_crystal_density_diffrn 1.642
_exptl_crystal_density_meas 0
_exptl_crystal_density_method 'not measured'
_exptl_crystal_F_000 448
_exptl_crystal_size_max 0.35
_exptl_crystal_size_mid 0.32
_exptl_crystal_size_min 0.11
_refine_diff_density_max 0.320
_refine_diff_density_min -0.234
_refine_diff_density_rms 0.062
_refine_ls_extinction_method none
_refine_ls_goodness_of_fit_ref 1.060
_refine_ls_hydrogen_treatment mixed
_refine_ls_matrix_type full
_refine_ls_number_parameters 124
_refine_ls_number_reflns 1543
_refine_ls_number_restraints 0
_refine_ls_restrained_S_all 1.060
_refine_ls_R_factor_all 0.0419
_refine_ls_R_factor_gt 0.0297
_refine_ls_shift/su_max 0.000
_refine_ls_shift/su_mean 0.000
_refine_ls_structure_factor_coef Fsqd
_refine_ls_weighting_details 'calc w=1/[\s^2^(Fo^2^)+(0.0303P)^2^+0.6424P] where P=(Fo^2^+2Fc^2^)/3'
_refine_ls_weighting_scheme calc
_refine_ls_wR_factor_gt 0.0699
_refine_ls_wR_factor_ref 0.0781
_reflns_number_gt 1260
_reflns_number_total 1543
_reflns_threshold_expression >2sigma(I)
_cod_data_source_file 1267-1876.cff
_cod_data_source_block 060514d
_cod_depositor_comments
;
The following automatic conversions were performed:
'_symmetry_cell_setting' value 'Monoclinic' changed to 'monoclinic'
according to '/home/saulius/struct/CIF-dictionaries/cif_core.dic'
dictionary named 'cif_core.dic' version 2.4.1 from 2010-06-29.

Automatic conversion script
Id: cif_fix_enum 1555 2011-01-17 13:19:09Z saulius 
;
_cod_original_cell_volume 877.3(4)
_cod_original_sg_symbol_H-M P12(1)/n1
_cod_database_code 8102047

loop_
_symmetry_equiv_pos_as_xyz
'x, y, z'
'-x+1/2, y+1/2, -z+1/2'
'-x, -y, -z'
'x-1/2, -y-1/2, z-1/2'

loop_
_atom_site_label
_atom_site_type_symbol
_atom_site_fract_x
_atom_site_fract_y
_atom_site_fract_z
_atom_site_U_iso_or_equiv
_atom_site_adp_type
_atom_site_occupancy
_atom_site_symmetry_multiplicity
_atom_site_Wyckoff_symbol
_atom_site_calc_flag
_atom_site_refinement_flags
_atom_site_disorder_assembly
_atom_site_disorder_group
Zn1 Zn 0.5000 0.0000 0.5000 0.02462(16) Uani 1 2 c d S . .
N1 N 0.4443(2) 0.0534(3) 0.65166(19) 0.0265(5) Uani 1 4 e d . . .
O1 O -0.13337(18) 0.1543(3) 0.61062(17) 0.0376(5) Uani 1 4 e d . . .
O2 O -0.12932(17) 0.0133(3) 0.77747(16) 0.0295(4) Uani 1 4 e d . . .
O3 O 0.38317(17) -0.2455(3) 0.45424(16) 0.0316(5) Uani 1 4 e d . . .
H9 H 0.3895 -0.3251 0.4037 0.047 Uiso 1 4 e d R . .
H10 H 0.3034 -0.2187 0.4295 0.047 Uiso 1 4 e d R . .
O4 O 0.33991(17) 0.1645(3) 0.39398(16) 0.0313(5) Uani 1 4 e d . . .
H11 H 0.3532 0.2702 0.3664 0.047 Uiso 1 4 e d R . .
H12 H 0.2781 0.1133 0.3363 0.047 Uiso 1 4 e d R . .
C1 C 0.3193(3) 0.0663(4) 0.6342(2) 0.0271(6) Uani 1 4 e d . . .
H1 H 0.2589 0.0532 0.5559 0.033 Uiso 1 4 e calc R . .
C2 C 0.2738(2) 0.0977(4) 0.7243(2) 0.0250(6) Uani 1 4 e d . . .
C3 C 0.3651(3) 0.1213(4) 0.8409(2) 0.0290(6) Uani 1 4 e d . . .
H3A H 0.3398 0.1444 0.9045 0.035 Uiso 1 4 e calc R . .
C4 C 0.4940(3) 0.1098(4) 0.8599(2) 0.0301(6) Uani 1 4 e d . . .
H4A H 0.5566 0.1256 0.9369 0.036 Uiso 1 4 e calc R . .
C5 C 0.5296(3) 0.0749(4) 0.7647(2) 0.0280(6) Uani 1 4 e d . . .
H5 H 0.6169 0.0659 0.7795 0.034 Uiso 1 4 e calc R . .
C6 C -0.0738(3) 0.0848(4) 0.7123(2) 0.0255(6) Uani 1 4 e d . . .
C7 C 0.0696(3) 0.0817(4) 0.7611(2) 0.0281(6) Uani 1 4 e d . . .
H7 H 0.1148 0.0636 0.8432 0.034 Uiso 1 4 e calc R . .
C8 C 0.1340(3) 0.1040(4) 0.6908(2) 0.0278(6) Uani 1 4 e d . . .
H8 H 0.0846 0.1266 0.6100 0.033 Uiso 1 4 e calc R . .

loop_
_atom_site_aniso_label
_atom_site_aniso_U_11
_atom_site_aniso_U_22
_atom_site_aniso_U_33
_atom_site_aniso_U_23
_atom_site_aniso_U_13
_atom_site_aniso_U_12
Zn1 0.0193(2) 0.0309(3) 0.0256(2) -0.00023(19) 0.01078(18) 0.0000(2)
N1 0.0209(12) 0.0336(13) 0.0288(12) -0.0002(9) 0.0138(10) -0.0014(10)
O1 0.0240(10) 0.0527(13) 0.0357(11) 0.0058(10) 0.0112(9) 0.0006(10)
O2 0.0241(10) 0.0336(11) 0.0358(11) 0.0009(8) 0.0169(9) -0.0015(9)
O3 0.0248(10) 0.0354(11) 0.0352(10) -0.0055(8) 0.0122(9) -0.0025(9)
O4 0.0246(10) 0.0345(11) 0.0330(10) 0.0072(8) 0.0092(8) -0.0014(9)
C1 0.0228(14) 0.0334(15) 0.0264(14) -0.0030(11) 0.0108(12) -0.0036(12)
C2 0.0250(14) 0.0254(14) 0.0285(14) 0.0014(11) 0.0145(12) 0.0008(12)
C3 0.0308(15) 0.0331(16) 0.0273(14) 0.0004(12) 0.0158(12) 0.0008(13)
C4 0.0255(15) 0.0379(16) 0.0249(14) -0.0004(12) 0.0074(12) -0.0016(13)
C5 0.0218(14) 0.0297(14) 0.0323(15) 0.0024(12) 0.0103(12) 0.0001(12)
C6 0.0246(14) 0.0249(13) 0.0297(15) -0.0074(11) 0.0134(12) -0.0013(12)
C7 0.0228(14) 0.0349(15) 0.0270(14) -0.0034(12) 0.0100(12) -0.0015(12)
C8 0.0244(14) 0.0325(15) 0.0270(14) -0.0009(12) 0.0103(12) 0.0008(12)

loop_
_atom_type_symbol
_atom_type_description
_atom_type_scat_dispersion_real
_atom_type_scat_dispersion_imag
_atom_type_scat_source
C C 0.0033 0.0016 'International Tables Vol C Tables 4.2.6.8 and 6.1.1.4'
H H 0.0000 0.0000 'International Tables Vol C Tables 4.2.6.8 and 6.1.1.4'
N N 0.0061 0.0033 'International Tables Vol C Tables 4.2.6.8 and 6.1.1.4'
O O 0.0106 0.0060 'International Tables Vol C Tables 4.2.6.8 and 6.1.1.4'
Zn Zn 0.2839 1.4301 'International Tables Vol C Tables 4.2.6.8 and 6.1.1.4'

loop_
_geom_angle_atom_site_label_1
_geom_angle_atom_site_label_2
_geom_angle_atom_site_label_3
_geom_angle
_geom_angle_site_symmetry_1
_geom_angle_site_symmetry_3
_geom_angle_publ_flag
O4 Zn1 O4 180.0 3_656 . ?
O4 Zn1 O3 89.35(7) 3_656 3_656 ?
O4 Zn1 O3 90.65(7) . 3_656 ?
O4 Zn1 O3 90.65(7) 3_656 . ?
O4 Zn1 O3 89.35(7) . . ?
O3 Zn1 O3 180.00(10) 3_656 . ?
O4 Zn1 N1 87.63(8) 3_656 3_656 ?
O4 Zn1 N1 92.37(8) . 3_656 ?
O3 Zn1 N1 90.45(8) 3_656 3_656 ?
O3 Zn1 N1 89.55(8) . 3_656 ?
O4 Zn1 N1 92.37(8) 3_656 . ?
O4 Zn1 N1 87.63(8) . . ?
O3 Zn1 N1 89.55(8) 3_656 . ?
O3 Zn1 N1 90.45(8) . . ?
N1 Zn1 N1 180.0 3_656 . ?
C5 N1 C1 116.7(2) . . ?
C5 N1 Zn1 123.11(18) . . ?
C1 N1 Zn1 120.20(18) . . ?
Zn1 O3 H9 120.6 . . ?
Zn1 O3 H10 112.2 . . ?
H9 O3 H10 105.2 . . ?
Zn1 O4 H11 118.6 . . ?
Zn1 O4 H12 120.2 . . ?
H11 O4 H12 105.2 . . ?
N1 C1 C2 124.7(2) . . ?
N1 C1 H1 117.6 . . ?
C2 C1 H1 117.6 . . ?
C1 C2 C3 117.2(2) . . ?
C1 C2 C8 118.1(2) . . ?
C3 C2 C8 124.7(2) . . ?
C4 C3 C2 118.6(3) . . ?
C4 C3 H3A 120.7 . . ?
C2 C3 H3A 120.7 . . ?
C5 C4 C3 119.9(3) . . ?
C5 C4 H4A 120.1 . . ?
C3 C4 H4A 120.1 . . ?
N1 C5 C4 122.9(3) . . ?
N1 C5 H5 118.6 . . ?
C4 C5 H5 118.6 . . ?
O1 C6 O2 123.5(2) . . ?
O1 C6 C7 119.0(2) . . ?
O2 C6 C7 117.6(2) . . ?
C8 C7 C6 121.6(3) . . ?
C8 C7 H7 119.2 . . ?
C6 C7 H7 119.2 . . ?
C7 C8 C2 128.1(3) . . ?
C7 C8 H8 115.9 . . ?
C2 C8 H8 115.9 . . ?

loop_
_geom_bond_atom_site_label_1
_geom_bond_atom_site_label_2
_geom_bond_distance
_geom_bond_site_symmetry_2
_geom_bond_publ_flag
Zn1 O4 2.1052(18) 3_656 ?
Zn1 O4 2.1052(18) . ?
Zn1 O3 2.1074(19) 3_656 ?
Zn1 O3 2.1074(19) . ?
Zn1 N1 2.180(2) 3_656 ?
Zn1 N1 2.180(2) . ?
N1 C5 1.337(3) . ?
N1 C1 1.342(3) . ?
O1 C6 1.246(3) . ?
O2 C6 1.280(3) . ?
O3 H9 0.8497 . ?
O3 H10 0.8498 . ?
O4 H11 0.8497 . ?
O4 H12 0.8497 . ?
C1 C2 1.383(4) . ?
C1 H1 0.9300 . ?
C2 C3 1.393(4) . ?
C2 C8 1.466(4) . ?
C3 C4 1.379(4) . ?
C3 H3A 0.9300 . ?
C4 C5 1.375(4) . ?
C4 H4A 0.9300 . ?
C5 H5 0.9300 . ?
C6 C7 1.488(4) . ?
C7 C8 1.319(4) . ?
C7 H7 0.9300 . ?
C8 H8 0.9300 . ?

loop_
_geom_torsion_atom_site_label_1
_geom_torsion_atom_site_label_2
_geom_torsion_atom_site_label_3
_geom_torsion_atom_site_label_4
_geom_torsion
_geom_torsion_site_symmetry_1
_geom_torsion_site_symmetry_2
_geom_torsion_site_symmetry_3
_geom_torsion_site_symmetry_4
_geom_torsion_publ_flag
O4 Zn1 N1 C5 34.7(2) 3_656 . . . ?
O4 Zn1 N1 C5 -145.3(2) . . . . ?
O3 Zn1 N1 C5 -54.6(2) 3_656 . . . ?
O3 Zn1 N1 C5 125.4(2) . . . . ?
N1 Zn1 N1 C5 170(16) 3_656 . . . ?
O4 Zn1 N1 C1 -145.3(2) 3_656 . . . ?
O4 Zn1 N1 C1 34.7(2) . . . . ?
O3 Zn1 N1 C1 125.3(2) 3_656 . . . ?
O3 Zn1 N1 C1 -54.7(2) . . . . ?
N1 Zn1 N1 C1 -10(16) 3_656 . . . ?
C5 N1 C1 C2 -0.8(4) . . . . ?
Zn1 N1 C1 C2 179.3(2) . . . . ?
N1 C1 C2 C3 1.4(4) . . . . ?
N1 C1 C2 C8 -178.7(3) . . . . ?
C1 C2 C3 C4 -0.8(4) . . . . ?
C8 C2 C3 C4 179.3(3) . . . . ?
C2 C3 C4 C5 -0.2(4) . . . . ?
C1 N1 C5 C4 -0.4(4) . . . . ?
Zn1 N1 C5 C4 179.6(2) . . . . ?
C3 C4 C5 N1 0.9(4) . . . . ?
O1 C6 C7 C8 -17.5(4) . . . . ?
O2 C6 C7 C8 161.8(3) . . . . ?
C6 C7 C8 C2 -177.6(3) . . . . ?
C1 C2 C8 C7 160.5(3) . . . . ?
C3 C2 C8 C7 -19.6(5) . . . . ?
